data_4022487
loop_
_publ_author_name
'Xiuling Yu'
'Dieter Scheller'
'Otto Rademacher'
'Thomas Wolff'

_publ_section_title
;
 Selectivity in the Photodimerization of 6-Alkylcoumarins
;
_journal_name_full 'Journal of Organic Chemistry'
_journal_page_first 7386
_journal_page_last 7399
_journal_paper_doi 10.1021/jo034627m
_journal_volume 68
_journal_year 2003
_chemical_formula_sum 'C20 H16 O4'
_chemical_formula_weight 320.33
_chemical_melting_point 536
_chemical_name_systematic
;
     rel-(6aR, 6bS, 12bS,12cR)-2,11-Dimethyl-6a,6b,12b,12c-tetrahydro-
     5,8-dioxa-dibenzo[a,i]biphenylene-6,7-dione
;
_space_group_IT_number 15
_symmetry_cell_setting monoclinic
_symmetry_space_group_name_Hall '-C 2yc'
_symmetry_space_group_name_H-M 'C 1 2/c 1'
_atom_sites_solution_hydrogens geom
_atom_sites_solution_primary direct
_atom_sites_solution_secondary difmap
_audit_creation_method SHELXL-97
_cell_angle_alpha 90.00
_cell_angle_beta 97.55
_cell_angle_gamma 90.00
_cell_formula_units_Z 8
_cell_length_a 22.019(2)
_cell_length_b 7.1094(10)
_cell_length_c 19.993(2)
_cell_measurement_temperature 293(2)
_cell_volume 3102.6(6)
_computing_cell_refinement 'ENRAF NONIUS CAD4'
_computing_data_collection 'ENRAF NONIUS CAD4'
_computing_data_reduction 'ENRAF NONIUS XCAD4PC'
_computing_molecular_graphics ZORTEP
_computing_publication_material ZORTEP
_computing_structure_refinement 'SHELXL-97 (Sheldrick, 1997)'
_computing_structure_solution 'SHELXS-97 (Sheldrick, 1990)'
_diffrn_ambient_temperature 293(2)
_diffrn_measured_fraction_theta_full 0.994
_diffrn_measured_fraction_theta_max 0.994
_diffrn_measurement_device_type 'ENRAF NONIUS CAD4'
_diffrn_measurement_method 'omega - two theta scan'
_diffrn_radiation_monochromator graphite
_diffrn_radiation_source 'fine-focus sealed tube'
_diffrn_radiation_type MoK\a
_diffrn_radiation_wavelength 0.71073
_diffrn_reflns_av_R_equivalents 0.0924
_diffrn_reflns_av_sigmaI/netI 0.0550
_diffrn_reflns_limit_h_max 26
_diffrn_reflns_limit_h_min -26
_diffrn_reflns_limit_k_max 0
_diffrn_reflns_limit_k_min -8
_diffrn_reflns_limit_l_max 23
_diffrn_reflns_limit_l_min -23
_diffrn_reflns_number 10912
_diffrn_reflns_theta_full 25.06
_diffrn_reflns_theta_max 25.06
_diffrn_reflns_theta_min 1.87
_diffrn_standards_interval_count 400
_diffrn_standards_interval_time 3600
_diffrn_standards_number 3
_exptl_absorpt_coefficient_mu 0.095
_exptl_absorpt_correction_T_max 'not corrected'
_exptl_absorpt_correction_T_min 'not corrected'
_exptl_absorpt_correction_type 'not corrected'
_exptl_crystal_colour colourless
_exptl_crystal_density_diffrn 1.372
_exptl_crystal_density_method 'not measured'
_exptl_crystal_description plate
_exptl_crystal_F_000 1344
_exptl_crystal_size_max 0.72
_exptl_crystal_size_mid 0.50
_exptl_crystal_size_min 0.22
_refine_diff_density_max 0.308
_refine_diff_density_min -0.343
_refine_diff_density_rms 0.088
_refine_ls_extinction_coef 0.0026(4)
_refine_ls_extinction_expression Fc^*^=kFc[1+0.001xFc^2^\l^3^/sin(2\q)]^-1/4^
_refine_ls_extinction_method SHELXL
_refine_ls_goodness_of_fit_ref 1.083
_refine_ls_hydrogen_treatment mixed
_refine_ls_matrix_type full
_refine_ls_number_parameters 282
_refine_ls_number_reflns 2734
_refine_ls_number_restraints 0
_refine_ls_restrained_S_all 1.083
_refine_ls_R_factor_all 0.0647
_refine_ls_R_factor_gt 0.0489
_refine_ls_shift/su_max 0.008
_refine_ls_shift/su_mean 0.000
_refine_ls_structure_factor_coef Fsqd
_refine_ls_weighting_details 'calc w=1/[\s^2^(Fo^2^)+(0.0626P)^2^+1.6800P] where P=(Fo^2^+2Fc^2^)/3'
_refine_ls_weighting_scheme calc
_refine_ls_wR_factor_gt 0.1164
_refine_ls_wR_factor_ref 0.1314
_reflns_number_gt 2238
_reflns_number_total 2734
_reflns_threshold_expression >2sigma(I)
_cod_data_source_file jo034627msi20030804_041506.cif
_cod_data_source_block XY
_cod_original_sg_symbol_H-M 'C 2/c'
_cod_database_code 4022487

loop_
_symmetry_equiv_pos_as_xyz
'x, y, z'
'-x, y, -z+1/2'
'x+1/2, y+1/2, z'
'-x+1/2, y+1/2, -z+1/2'
'-x, -y, -z'
'x, -y, z-1/2'
'-x+1/2, -y+1/2, -z'
'x+1/2, -y+1/2, z-1/2'

loop_
_atom_site_label
_atom_site_type_symbol
_atom_site_fract_x
_atom_site_fract_y
_atom_site_fract_z
_atom_site_U_iso_or_equiv
_atom_site_adp_type
_atom_site_occupancy
_atom_site_symmetry_multiplicity
_atom_site_calc_flag
C1 C 0.29119(8) 0.5582(3) 0.20748(8) 0.0460(5) Uani 1 1 d
C2 C 0.27659(8) 0.7048(3) 0.15395(9) 0.0476(5) Uani 1 1 d
C3 C 0.30550(7) 0.4918(3) 0.06934(8) 0.0423(4) Uani 1 1 d
C4 C 0.30500(8) 0.4703(3) 0.00050(9) 0.0484(5) Uani 1 1 d
C5 C 0.32563(8) 0.3042(3) -0.02385(9) 0.0498(5) Uani 1 1 d
C6 C 0.34619(8) 0.1583(3) 0.01948(9) 0.0492(5) Uani 1 1 d
C7 C 0.34454(8) 0.1844(3) 0.08827(9) 0.0469(4) Uani 1 1 d
C8 C 0.32467(7) 0.3499(3) 0.11455(8) 0.0407(4) Uani 1 1 d
C9 C 0.32493(8) 0.3810(3) 0.18846(8) 0.0437(4) Uani 1 1 d
C10 C 0.36842(14) -0.0229(4) -0.00746(14) 0.0711(6) Uani 1 1 d
C11 C 0.34678(8) 0.6066(3) 0.26257(8) 0.0490(5) Uani 1 1 d
C12 C 0.36817(8) 0.8052(3) 0.26631(9) 0.0549(5) Uani 1 1 d
C13 C 0.43855(8) 0.7310(3) 0.18711(9) 0.0472(4) Uani 1 1 d
C14 C 0.48012(10) 0.8075(3) 0.14870(11) 0.0603(5) Uani 1 1 d
C15 C 0.51478(10) 0.6907(4) 0.11374(11) 0.0640(6) Uani 1 1 d
C16 C 0.50934(8) 0.4981(4) 0.11715(10) 0.0579(5) Uani 1 1 d
C17 C 0.46749(8) 0.4262(3) 0.15630(9) 0.0502(5) Uani 1 1 d
C18 C 0.43110(7) 0.5392(3) 0.19162(8) 0.0418(4) Uani 1 1 d
C19 C 0.38510(8) 0.4563(3) 0.23155(8) 0.0446(4) Uani 1 1 d
C20 C 0.54760(14) 0.3677(6) 0.08038(17) 0.0880(9) Uani 1 1 d
O1 O 0.28443(6) 0.66593(19) 0.08967(6) 0.0530(4) Uani 1 1 d
O2 O 0.25760(8) 0.8586(2) 0.16527(7) 0.0693(5) Uani 1 1 d
O3 O 0.40761(6) 0.8609(2) 0.22299(7) 0.0593(4) Uani 1 1 d
O4 O 0.35207(7) 0.9219(3) 0.30366(8) 0.0777(5) Uani 1 1 d
H1 H 0.2530(9) 0.543(3) 0.2259(9) 0.050(5) Uiso 1 1 d
H4 H 0.2903(10) 0.570(3) -0.0293(10) 0.060(6) Uiso 1 1 d
H5 H 0.3232(8) 0.281(3) -0.0726(10) 0.050(5) Uiso 1 1 d
H7 H 0.3561(9) 0.079(3) 0.1185(11) 0.061(6) Uiso 1 1 d
H9 H 0.3117(9) 0.269(3) 0.2093(10) 0.056(5) Uiso 1 1 d
H10A H 0.3582(17) -0.038(6) -0.055(2) 0.137(13) Uiso 1 1 d
H10B H 0.357(2) -0.127(6) 0.019(2) 0.163(17) Uiso 1 1 d
H10C H 0.412(2) -0.032(6) -0.0006(19) 0.148(14) Uiso 1 1 d
H11 H 0.3367(9) 0.565(3) 0.3088(10) 0.056(5) Uiso 1 1 d
H14 H 0.4840(10) 0.946(4) 0.1482(11) 0.068(6) Uiso 1 1 d
H15 H 0.5429(11) 0.744(4) 0.0860(11) 0.074(7) Uiso 1 1 d
H17 H 0.4641(10) 0.288(4) 0.1613(10) 0.066(7) Uiso 1 1 d
H19 H 0.4027(8) 0.360(3) 0.2636(9) 0.040(4) Uiso 1 1 d
H24A H 0.5231(16) 0.280(6) 0.0551(17) 0.126(13) Uiso 1 1 d
H24B H 0.561(2) 0.445(7) 0.044(2) 0.164(17) Uiso 1 1 d
H24C H 0.582(2) 0.330(7) 0.104(2) 0.19(2) Uiso 1 1 d

loop_
_atom_site_aniso_label
_atom_site_aniso_U_11
_atom_site_aniso_U_22
_atom_site_aniso_U_33
_atom_site_aniso_U_23
_atom_site_aniso_U_13
_atom_site_aniso_U_12
C1 0.0366(8) 0.0624(12) 0.0400(9) 0.0022(8) 0.0087(7) -0.0018(8)
C2 0.0396(9) 0.0604(12) 0.0421(9) -0.0028(8) 0.0025(7) 0.0053(8)
C3 0.0387(8) 0.0477(11) 0.0401(9) 0.0004(7) 0.0031(7) -0.0008(7)
C4 0.0497(10) 0.0557(11) 0.0391(9) 0.0065(8) 0.0028(7) -0.0016(9)
C5 0.0498(10) 0.0597(12) 0.0400(9) -0.0041(8) 0.0070(7) -0.0075(9)
C6 0.0442(9) 0.0510(11) 0.0527(10) -0.0061(8) 0.0068(8) -0.0067(8)
C7 0.0450(9) 0.0450(11) 0.0493(10) 0.0047(8) 0.0009(7) -0.0042(8)
C8 0.0342(8) 0.0465(10) 0.0404(9) 0.0034(7) 0.0014(6) -0.0069(7)
C9 0.0423(9) 0.0481(11) 0.0403(9) 0.0084(8) 0.0042(7) -0.0049(8)
C10 0.0852(17) 0.0580(15) 0.0705(15) -0.0119(12) 0.0119(13) 0.0037(13)
C11 0.0481(10) 0.0656(13) 0.0326(9) 0.0001(8) 0.0032(7) 0.0048(9)
C12 0.0443(10) 0.0679(14) 0.0491(10) -0.0110(9) -0.0060(8) 0.0102(9)
C13 0.0394(9) 0.0521(11) 0.0478(10) -0.0007(8) -0.0028(7) 0.0005(8)
C14 0.0538(11) 0.0567(14) 0.0689(13) 0.0061(10) 0.0024(9) -0.0076(10)
C15 0.0481(11) 0.0860(18) 0.0584(12) 0.0027(11) 0.0090(9) -0.0128(11)
C16 0.0413(9) 0.0807(16) 0.0511(10) -0.0129(10) 0.0042(8) -0.0045(10)
C17 0.0411(9) 0.0558(13) 0.0516(10) -0.0086(9) -0.0018(8) 0.0001(8)
C18 0.0347(8) 0.0501(10) 0.0382(8) -0.0003(7) -0.0041(6) 0.0009(7)
C19 0.0453(9) 0.0516(11) 0.0352(8) 0.0057(8) -0.0017(7) 0.0046(8)
C20 0.0674(16) 0.119(3) 0.0824(18) -0.0365(19) 0.0254(14) 0.0009(17)
O1 0.0663(8) 0.0526(8) 0.0394(7) 0.0045(5) 0.0044(6) 0.0138(7)
O2 0.0833(10) 0.0687(11) 0.0548(8) -0.0044(7) 0.0054(7) 0.0274(8)
O3 0.0540(8) 0.0506(9) 0.0728(9) -0.0065(7) 0.0065(7) 0.0050(6)
O4 0.0668(9) 0.0856(13) 0.0782(10) -0.0350(9) 0.0002(8) 0.0181(9)

loop_
_atom_type_symbol
_atom_type_description
_atom_type_scat_dispersion_real
_atom_type_scat_dispersion_imag
_atom_type_scat_source
C C 0.0033 0.0016 'International Tables Vol C Tables 4.2.6.8 and 6.1.1.4'
H H 0.0000 0.0000 'International Tables Vol C Tables 4.2.6.8 and 6.1.1.4'
O O 0.0106 0.0060 'International Tables Vol C Tables 4.2.6.8 and 6.1.1.4'

loop_
_geom_angle_atom_site_label_1
_geom_angle_atom_site_label_2
_geom_angle_atom_site_label_3
_geom_angle
C2 C1 C9 117.34(14)
C2 C1 C11 114.98(16)
C9 C1 C11 89.75(13)
O2 C2 O1 117.18(17)
O2 C2 C1 123.05(17)
O1 C2 C1 119.77(17)
C8 C3 C4 122.11(18)
C8 C3 O1 122.63(15)
C4 C3 O1 115.25(16)
C5 C4 C3 119.12(18)
C4 C5 C6 121.04(17)
C5 C6 C7 117.90(18)
C5 C6 C10 120.76(19)
C7 C6 C10 121.3(2)
C8 C7 C6 122.61(17)
C3 C8 C7 117.19(16)
C3 C8 C9 120.00(16)
C7 C8 C9 122.78(16)
C8 C9 C1 115.29(15)
C8 C9 C19 119.00(14)
C1 C9 C19 89.16(13)
C12 C11 C19 119.47(16)
C12 C11 C1 117.06(16)
C19 C11 C1 89.04(13)
O4 C12 O3 117.4(2)
O4 C12 C11 124.7(2)
O3 C12 C11 117.88(17)
C18 C13 C14 121.28(19)
C18 C13 O3 123.31(16)
C14 C13 O3 115.33(18)
C13 C14 C15 119.7(2)
C16 C15 C14 121.1(2)
C15 C16 C17 117.7(2)
C15 C16 C20 122.0(2)
C17 C16 C20 120.4(3)
C16 C17 C18 123.0(2)
C13 C18 C17 117.19(17)
C13 C18 C19 121.44(16)
C17 C18 C19 121.36(18)
C18 C19 C11 112.78(16)
C18 C19 C9 115.02(13)
C11 C19 C9 89.43(13)
C2 O1 C3 123.13(14)
C12 O3 C13 121.85(16)

loop_
_geom_bond_atom_site_label_1
_geom_bond_atom_site_label_2
_geom_bond_distance
C1 C2 1.498(3)
C1 C9 1.535(3)
C1 C11 1.573(2)
C2 O2 1.203(2)
C2 O1 1.348(2)
C3 C8 1.383(2)
C3 C4 1.383(2)
C3 O1 1.401(2)
C4 C5 1.377(3)
C5 C6 1.389(3)
C6 C7 1.393(3)
C6 C10 1.503(3)
C7 C8 1.383(3)
C8 C9 1.493(2)
C9 C19 1.576(2)
C11 C12 1.487(3)
C11 C19 1.542(3)
C12 O4 1.200(2)
C12 O3 1.363(3)
C13 C18 1.377(3)
C13 C14 1.381(3)
C13 O3 1.400(2)
C14 C15 1.379(3)
C15 C16 1.377(4)
C16 C17 1.383(3)
C16 C20 1.508(3)
C17 C18 1.391(3)
C18 C19 1.491(2)

loop_
_geom_torsion_atom_site_label_1
_geom_torsion_atom_site_label_2
_geom_torsion_atom_site_label_3
_geom_torsion_atom_site_label_4
_geom_torsion
C9 C1 C2 O2 -170.10(18)
C11 C1 C2 O2 -66.5(2)
C9 C1 C2 O1 10.2(2)
C11 C1 C2 O1 113.79(18)
C8 C3 C4 C5 -1.6(3)
O1 C3 C4 C5 179.25(15)
C3 C4 C5 C6 0.7(3)
C4 C5 C6 C7 0.8(3)
C4 C5 C6 C10 179.8(2)
C5 C6 C7 C8 -1.5(3)
C10 C6 C7 C8 179.6(2)
C4 C3 C8 C7 1.0(2)
O1 C3 C8 C7 -179.94(15)
C4 C3 C8 C9 179.38(15)
O1 C3 C8 C9 -1.6(2)
C6 C7 C8 C3 0.6(3)
C6 C7 C8 C9 -177.75(16)
C3 C8 C9 C1 11.8(2)
C7 C8 C9 C1 -169.90(15)
C3 C8 C9 C19 -92.3(2)
C7 C8 C9 C19 86.0(2)
C2 C1 C9 C8 -15.8(2)
C11 C1 C9 C8 -134.03(15)
C2 C1 C9 C19 106.17(16)
C11 C1 C9 C19 -12.08(13)
C2 C1 C11 C12 15.0(2)
C9 C1 C11 C12 135.30(17)
C2 C1 C11 C19 -107.96(16)
C9 C1 C11 C19 12.35(13)
C19 C11 C12 O4 -159.70(17)
C1 C11 C12 O4 94.8(2)
C19 C11 C12 O3 22.2(2)
C1 C11 C12 O3 -83.3(2)
C18 C13 C14 C15 0.3(3)
O3 C13 C14 C15 177.28(17)
C13 C14 C15 C16 -0.9(3)
C14 C15 C16 C17 0.6(3)
C14 C15 C16 C20 -178.9(2)
C15 C16 C17 C18 0.2(3)
C20 C16 C17 C18 179.7(2)
C14 C13 C18 C17 0.5(2)
O3 C13 C18 C17 -176.21(15)
C14 C13 C18 C19 -178.35(16)
O3 C13 C18 C19 5.0(2)
C16 C17 C18 C13 -0.8(3)
C16 C17 C18 C19 178.05(15)
C13 C18 C19 C11 2.7(2)
C17 C18 C19 C11 -176.04(15)
C13 C18 C19 C9 103.34(19)
C17 C18 C19 C9 -75.4(2)
C12 C11 C19 C18 -15.9(2)
C1 C11 C19 C18 105.01(15)
C12 C11 C19 C9 -132.90(16)
C1 C11 C19 C9 -12.03(13)
C8 C9 C19 C18 16.0(2)
C1 C9 C19 C18 -102.68(16)
C8 C9 C19 C11 131.04(17)
C1 C9 C19 C11 12.33(13)
O2 C2 O1 C3 -179.21(16)
C1 C2 O1 C3 0.5(2)
C8 C3 O1 C2 -5.3(2)
C4 C3 O1 C2 173.82(15)
O4 C12 O3 C13 167.11(16)
C11 C12 O3 C13 -14.7(2)
C18 C13 O3 C12 1.1(3)
C14 C13 O3 C12 -175.76(16)
